data_4073870
loop_
_publ_author_name
'Wu, Fan'
'Dioumaev, Vladimir K.'
'Szalda, David J.'
'Hanson, Jonathan'
'Bullock, R. Morris'

_publ_section_title
;
 A Tungsten Complex with a Bidentate, Hemilabile N-Heterocyclic Carbene
 Ligand, Facile Displacement of the Weakly Bound W&#x2212;(CC) Bond, and
 the Vulnerability of the NHC Ligand toward Catalyst Deactivation during
 Ketone Hydrogenation
;
_journal_issue 20
_journal_name_full Organometallics
_journal_page_first 5079
_journal_paper_doi 10.1021/om700694e
_journal_volume 26
_journal_year 2007
_chemical_formula_moiety
;
       '( C28 H29 N2 O2 W ), ( C24 F20 B ), ( C3.5 H4 )' 
;
_chemical_formula_sum 'C55.5 H33 B F20 N2 O2 W'
_chemical_formula_weight 1334.50
_chemical_name_systematic
; 
 ? 
;
_space_group_IT_number 14
_symmetry_cell_setting monoclinic
_symmetry_space_group_name_Hall '-P 2ybc'
_symmetry_space_group_name_H-M 'P 1 21/c 1'
_atom_sites_solution_hydrogens geom
_atom_sites_solution_primary direct
_atom_sites_solution_secondary difmap
_audit_creation_method SHELXL-97
_cell_angle_alpha 90.00
_cell_angle_beta 113.87(3)
_cell_angle_gamma 90.00
_cell_formula_units_Z 4
_cell_length_a 18.262(4)
_cell_length_b 17.725(4)
_cell_length_c 17.657(4)
_cell_measurement_temperature 150(2)
_cell_volume 5227(2)
_computing_cell_refinement
;
average of cell contants determined on each image plate
;
_computing_data_collection
;
see M.J. Gray etal for a description of data collection at beamline x7b
;
_computing_data_reduction 'DENZO, SCALEPACK (Otwinowski)'
_computing_molecular_graphics 'SHELXL-97 (Sheldrick, 1997)'
_computing_publication_material 'SHELXL-97 (Sheldrick, 1997)'
_computing_structure_refinement 'SHELXL-97 (Sheldrick, 1997)'
_computing_structure_solution 'SHELXS-97 (Sheldrick, 1990)'
_diffrn_ambient_temperature 150(2)
_diffrn_measured_fraction_theta_full 0.761
_diffrn_measured_fraction_theta_max 0.761
_diffrn_measurement_device_type Huber
_diffrn_measurement_method 'mar dectector'
_diffrn_radiation_monochromator Si(111)
_diffrn_radiation_source 'National Synchrotron Light Source beamline x7b'
_diffrn_radiation_wavelength 0.90350
_diffrn_reflns_av_R_equivalents 0.0000
_diffrn_reflns_av_sigmaI/netI 0.0283
_diffrn_reflns_limit_h_max 15
_diffrn_reflns_limit_h_min -19
_diffrn_reflns_limit_k_max 0
_diffrn_reflns_limit_k_min -18
_diffrn_reflns_limit_l_max 15
_diffrn_reflns_limit_l_min 0
_diffrn_reflns_number 4800
_diffrn_reflns_theta_full 28.25
_diffrn_reflns_theta_max 28.25
_diffrn_reflns_theta_min 3.02
_exptl_absorpt_coefficient_mu 2.327
_exptl_absorpt_correction_type none
_exptl_crystal_colour black
_exptl_crystal_density_diffrn 1.696
_exptl_crystal_density_method 'not measured'
_exptl_crystal_description needle
_exptl_crystal_F_000 2620
_exptl_crystal_size_max .100
_exptl_crystal_size_mid .050
_exptl_crystal_size_min .010
_refine_diff_density_max 2.775
_refine_diff_density_min -0.998
_refine_diff_density_rms 0.118
_refine_ls_extinction_method none
_refine_ls_goodness_of_fit_ref 1.022
_refine_ls_hydrogen_treatment mixed
_refine_ls_matrix_type full
_refine_ls_number_parameters 749
_refine_ls_number_reflns 4800
_refine_ls_number_restraints 0
_refine_ls_restrained_S_all 1.022
_refine_ls_R_factor_all 0.0585
_refine_ls_R_factor_gt 0.0573
_refine_ls_shift/su_max 0.447
_refine_ls_shift/su_mean 0.009
_refine_ls_structure_factor_coef Fsqd
_refine_ls_weighting_details 'calc w=1/[\s^2^(Fo^2^)+(0.0862P)^2^+53.9393P] where P=(Fo^2^+2Fc^2^)/3'
_refine_ls_weighting_scheme calc
_refine_ls_wR_factor_gt 0.1528
_refine_ls_wR_factor_ref 0.1540
_reflns_number_gt 4654
_reflns_number_total 4800
_reflns_threshold_expression >2sigma(I)
_cod_data_source_file om700694e-file004.cif
_cod_data_source_block wvladfst
_cod_depositor_comments
;
The following automatic conversions were performed:

'_symmetry_cell_setting' value 'Monoclinic' changed to 'monoclinic'
according to /home/saulius/struct/CIF-dictionaries/cif_core.dic
dictionary named 'cif_core.dic' version 2.4.1 from 2010-06-29.

Automatic conversion script
Id: cif_fix_values 1715 2011-07-08 13:25:40Z adriana 
;
_cod_original_cell_volume 5226.6(18)
_cod_original_sg_symbol_H-M P21/c
_cod_original_formula_sum 'C55.50 H33 B F20 N2 O2 W'
_cod_database_code 4073870

loop_
_symmetry_equiv_pos_as_xyz
'x, y, z'
'-x, y+1/2, -z+1/2'
'-x, -y, -z'
'x, -y-1/2, z-1/2'

loop_
_atom_site_label
_atom_site_type_symbol
_atom_site_fract_x
_atom_site_fract_y
_atom_site_fract_z
_atom_site_U_iso_or_equiv
_atom_site_adp_type
_atom_site_occupancy
_atom_site_symmetry_multiplicity
_atom_site_calc_flag
_atom_site_refinement_flags
W1 W 0.27936(3) 0.32989(2) 0.85396(3) 0.0466(3) Uani 1 1 d .
C1 C 0.4022(7) 0.4040(8) 0.9005(9) 0.066(4) Uani 1 1 d .
H1 H 0.4036 0.4554 0.8862 0.104(9) Uiso 1 1 calc R
C2 C 0.4047(8) 0.3388(10) 0.8528(10) 0.075(4) Uani 1 1 d .
H2 H 0.4061 0.3399 0.7996 0.104(9) Uiso 1 1 calc R
C3 C 0.4048(8) 0.2732(10) 0.8982(10) 0.079(5) Uani 1 1 d .
H3 H 0.4078 0.2224 0.8827 0.104(9) Uiso 1 1 calc R
C4 C 0.3994(9) 0.2989(8) 0.9713(9) 0.074(4) Uani 1 1 d .
H4 H 0.3974 0.2677 1.0141 0.104(9) Uiso 1 1 calc R
C5 C 0.3973(7) 0.3766(7) 0.9706(9) 0.064(4) Uani 1 1 d .
H5 H 0.3931 0.4070 1.0130 0.104(9) Uiso 1 1 calc R
C6 C 0.2228(8) 0.3617(7) 0.9200(10) 0.069(4) Uani 1 1 d .
O6 O 0.1901(6) 0.3786(6) 0.9610(7) 0.091(3) Uani 1 1 d .
C7 C 0.2230(11) 0.2389(9) 0.8590(10) 0.095(5) Uani 1 1 d .
O7 O 0.1916(8) 0.1837(6) 0.8685(9) 0.116(5) Uani 1 1 d .
C11 C 0.2329(6) 0.3048(5) 0.7214(7) 0.040(3) Uani 1 1 d .
N12 N 0.1657(5) 0.3471(4) 0.6735(7) 0.036(2) Uani 1 1 d .
C13 C 0.1350(8) 0.3367(6) 0.5892(10) 0.052(4) Uani 1 1 d .
H13 H 0.0897 0.3601 0.5477 0.104(9) Uiso 1 1 calc R
C14 C 0.1856(8) 0.2847(6) 0.5799(9) 0.053(3) Uani 1 1 d .
H14 H 0.1820 0.2646 0.5286 0.104(9) Uiso 1 1 calc R
N15 N 0.2442(5) 0.2656(4) 0.6585(6) 0.036(2) Uani 1 1 d .
C121 C 0.1406(6) 0.3963(5) 0.7228(7) 0.040(3) Uani 1 1 d .
C122 C 0.1842(6) 0.4647(5) 0.7522(7) 0.041(3) Uani 1 1 d .
C123 C 0.1558(7) 0.5139(6) 0.7944(7) 0.049(3) Uani 1 1 d .
H123 H 0.1844 0.5590 0.8170 0.104(9) Uiso 1 1 calc R
C124 C 0.0851(7) 0.4981(6) 0.8043(8) 0.055(3) Uani 1 1 d .
C125 C 0.0434(7) 0.4291(6) 0.7692(8) 0.057(3) Uani 1 1 d .
H125 H -0.0056 0.4192 0.7740 0.104(9) Uiso 1 1 calc R
C126 C 0.0698(6) 0.3780(6) 0.7301(8) 0.047(3) Uani 1 1 d .
C127 C 0.2477(6) 0.4925(5) 0.7271(7) 0.045(3) Uani 1 1 d .
H271 H 0.2646 0.5431 0.7499 0.104(9) Uiso 1 1 calc R
H272 H 0.2269 0.4945 0.6665 0.104(9) Uiso 1 1 calc R
H273 H 0.2937 0.4582 0.7482 0.104(9) Uiso 1 1 calc R
C128 C 0.0536(9) 0.5522(8) 0.8464(10) 0.084(5) Uani 1 1 d .
H281 H 0.0896 0.5958 0.8646 0.104(9) Uiso 1 1 calc R
H282 H 0.0498 0.5280 0.8946 0.104(9) Uiso 1 1 calc R
H283 H 0.0003 0.5690 0.8081 0.104(9) Uiso 1 1 calc R
C129 C 0.0239(7) 0.3051(6) 0.6936(9) 0.065(4) Uani 1 1 d .
H291 H -0.0254 0.3038 0.7031 0.104(9) Uiso 1 1 calc R
H292 H 0.0573 0.2616 0.7205 0.104(9) Uiso 1 1 calc R
H293 H 0.0103 0.3035 0.6340 0.104(9) Uiso 1 1 calc R
C151 C 0.3112(7) 0.2135(5) 0.6749(7) 0.043(3) Uani 1 1 d .
C152 C 0.3778(7) 0.2378(5) 0.6665(7) 0.041(3) Uani 1 1 d .
C153 C 0.4411(6) 0.1863(5) 0.6819(7) 0.036(3) Uani 1 1 d .
H153 H 0.4878 0.2028 0.6755 0.104(9) Uiso 1 1 calc R
C154 C 0.4376(7) 0.1128(5) 0.7060(7) 0.044(3) Uani 1 1 d .
C155 C 0.3687(7) 0.0897(6) 0.7133(8) 0.054(3) Uani 1 1 d .
H155 H 0.3653 0.0392 0.7294 0.104(9) Uiso 1 1 calc R
C156 C 0.3039(7) 0.1379(6) 0.6978(8) 0.057(3) Uani 1 1 d .
C157 C 0.3812(7) 0.3173(5) 0.6342(8) 0.052(3) Uani 1 1 d .
H571 H 0.3548 0.3528 0.6575 0.104(9) Uiso 1 1 calc R
H572 H 0.3539 0.3176 0.5736 0.104(9) Uiso 1 1 calc R
H573 H 0.4373 0.3322 0.6507 0.104(9) Uiso 1 1 calc R
C158 C 0.5063(7) 0.0577(6) 0.7217(8) 0.060(3) Uani 1 1 d .
H581 H 0.5532 0.0739 0.7705 0.104(9) Uiso 1 1 calc R
H582 H 0.5198 0.0566 0.6734 0.104(9) Uiso 1 1 calc R
H583 H 0.4901 0.0071 0.7313 0.104(9) Uiso 1 1 calc R
C159 C 0.2278(8) 0.1105(7) 0.7048(12) 0.098(6) Uani 1 1 d .
H591 H 0.2015 0.1531 0.7191 0.104(9) Uiso 1 1 calc R
H592 H 0.2414 0.0719 0.7481 0.104(9) Uiso 1 1 calc R
H593 H 0.1915 0.0889 0.6518 0.104(9) Uiso 1 1 calc R
B1 B 0.2703(7) 0.7984(6) 0.8120(8) 0.035(3) Uani 1 1 d .
C61 C 0.3200(6) 0.7813(4) 0.7567(6) 0.029(2) Uani 1 1 d .
C62 C 0.3731(6) 0.8309(5) 0.7444(7) 0.033(3) Uani 1 1 d .
C63 C 0.4046(6) 0.8159(5) 0.6891(7) 0.040(3) Uani 1 1 d .
C64 C 0.3853(6) 0.7505(6) 0.6417(7) 0.038(3) Uani 1 1 d .
C65 C 0.3317(6) 0.7006(5) 0.6504(7) 0.039(3) Uani 1 1 d .
C66 C 0.3004(6) 0.7184(5) 0.7057(7) 0.034(3) Uani 1 1 d .
F62 F 0.3964(3) 0.8972(3) 0.7860(4) 0.0391(15) Uani 1 1 d .
F63 F 0.4547(3) 0.8676(3) 0.6788(4) 0.0515(17) Uani 1 1 d .
F64 F 0.4176(4) 0.7358(3) 0.5895(4) 0.0541(17) Uani 1 1 d .
F65 F 0.3106(4) 0.6367(3) 0.6041(4) 0.0513(16) Uani 1 1 d .
F66 F 0.2461(4) 0.6672(2) 0.7085(4) 0.0434(16) Uani 1 1 d .
C71 C 0.3116(6) 0.8692(5) 0.8822(7) 0.030(3) Uani 1 1 d .
C72 C 0.3930(7) 0.8678(5) 0.9392(7) 0.033(3) Uani 1 1 d .
C73 C 0.4331(7) 0.9205(5) 1.0037(7) 0.042(3) Uani 1 1 d .
C74 C 0.3877(9) 0.9793(5) 1.0114(8) 0.051(3) Uani 1 1 d .
C75 C 0.3054(9) 0.9835(5) 0.9574(8) 0.053(4) Uani 1 1 d .
C76 C 0.2673(7) 0.9297(5) 0.8925(7) 0.041(3) Uani 1 1 d .
F72 F 0.4424(3) 0.8114(3) 0.9369(4) 0.0401(15) Uani 1 1 d .
F73 F 0.5147(4) 0.9147(3) 1.0587(4) 0.0555(17) Uani 1 1 d .
F74 F 0.4246(5) 1.0308(3) 1.0736(4) 0.069(2) Uani 1 1 d .
F75 F 0.2599(5) 1.0397(3) 0.9648(5) 0.077(2) Uani 1 1 d .
F76 F 0.1862(4) 0.9373(3) 0.8426(4) 0.0550(17) Uani 1 1 d .
C81 C 0.1769(6) 0.8143(5) 0.7340(7) 0.037(3) Uani 1 1 d .
C82 C 0.1626(7) 0.8767(5) 0.6815(8) 0.039(3) Uani 1 1 d .
C83 C 0.0918(7) 0.8924(6) 0.6097(8) 0.043(3) Uani 1 1 d .
C84 C 0.0271(7) 0.8416(7) 0.5828(8) 0.049(3) Uani 1 1 d .
C85 C 0.0365(7) 0.7784(6) 0.6313(8) 0.046(3) Uani 1 1 d .
C86 C 0.1089(7) 0.7654(5) 0.7032(7) 0.037(3) Uani 1 1 d .
F82 F 0.2250(3) 0.9278(3) 0.7031(4) 0.0454(15) Uani 1 1 d .
F83 F 0.0850(4) 0.9547(3) 0.5630(4) 0.0584(18) Uani 1 1 d .
F84 F -0.0435(4) 0.8541(4) 0.5104(5) 0.067(2) Uani 1 1 d .
F85 F -0.0274(4) 0.7294(4) 0.6067(4) 0.0646(19) Uani 1 1 d .
F86 F 0.1117(3) 0.7007(3) 0.7463(4) 0.0469(16) Uani 1 1 d .
C91 C 0.2775(6) 0.7275(5) 0.8776(7) 0.034(3) Uani 1 1 d .
C92 C 0.3329(7) 0.6676(5) 0.9032(7) 0.038(3) Uani 1 1 d .
C93 C 0.3374(7) 0.6140(5) 0.9622(7) 0.047(3) Uani 1 1 d .
C94 C 0.2866(8) 0.6165(6) 0.9965(8) 0.057(3) Uani 1 1 d .
C95 C 0.2310(8) 0.6746(6) 0.9761(8) 0.051(3) Uani 1 1 d .
C96 C 0.2284(7) 0.7284(6) 0.9185(7) 0.046(3) Uani 1 1 d .
F92 F 0.3874(4) 0.6588(3) 0.8727(4) 0.0457(16) Uani 1 1 d .
F93 F 0.3938(4) 0.5572(3) 0.9840(4) 0.0660(19) Uani 1 1 d .
F94 F 0.2892(5) 0.5630(4) 1.0533(4) 0.078(2) Uani 1 1 d .
F95 F 0.1796(5) 0.6819(4) 1.0119(5) 0.073(2) Uani 1 1 d .
F96 F 0.1739(4) 0.7870(3) 0.9012(4) 0.0526(17) Uani 1 1 d .
C331 C 0.013(2) 0.5343(17) 0.5636(12) 0.105(8) Uani 1 1 d .
C332 C -0.040(4) 0.504(4) 0.573(3) 0.098(15) Uani 0.50 1 d P
C333 C 0.0573(19) 0.534(2) 0.495(3) 0.145(11) Uani 1 1 d .
C334 C -0.110(2) 0.434(2) 0.506(3) 0.098(14) Uani 0.50 1 d P
C335 C 0.065(3) 0.573(2) 0.561(6) 0.13(2) Uani 0.50 1 d P

loop_
_atom_site_aniso_label
_atom_site_aniso_U_11
_atom_site_aniso_U_22
_atom_site_aniso_U_33
_atom_site_aniso_U_23
_atom_site_aniso_U_13
_atom_site_aniso_U_12
W1 0.0547(4) 0.0423(3) 0.0475(6) 0.0098(2) 0.0256(4) 0.0064(2)
C1 0.059(8) 0.087(10) 0.053(11) -0.006(8) 0.024(8) -0.002(7)
C2 0.042(8) 0.138(15) 0.046(11) -0.005(10) 0.017(8) 0.003(8)
C3 0.054(9) 0.105(12) 0.062(13) -0.002(10) 0.008(8) 0.039(8)
C4 0.097(11) 0.069(9) 0.047(11) 0.017(7) 0.021(9) 0.027(8)
C5 0.069(9) 0.063(8) 0.074(12) 0.007(7) 0.043(9) 0.009(6)
C6 0.074(9) 0.064(8) 0.083(12) 0.031(8) 0.045(10) 0.017(7)
O6 0.099(8) 0.106(8) 0.091(9) 0.034(6) 0.063(7) 0.028(6)
C7 0.149(15) 0.068(10) 0.081(13) 0.031(8) 0.060(12) 0.056(10)
O7 0.145(10) 0.057(6) 0.171(13) 0.056(7) 0.091(10) 0.001(6)
C11 0.047(7) 0.017(5) 0.060(10) 0.010(6) 0.025(7) -0.005(5)
N12 0.050(6) 0.027(4) 0.029(8) -0.003(4) 0.013(6) -0.006(4)
C13 0.053(8) 0.043(7) 0.055(13) -0.005(6) 0.017(8) 0.005(5)
C14 0.062(8) 0.046(7) 0.042(11) -0.007(6) 0.013(9) 0.001(6)
N15 0.046(6) 0.026(4) 0.031(7) 0.004(4) 0.010(6) 0.004(4)
C121 0.045(7) 0.027(5) 0.042(8) 0.009(5) 0.012(6) 0.007(5)
C122 0.045(6) 0.039(6) 0.042(8) 0.000(5) 0.022(6) -0.002(5)
C123 0.061(8) 0.042(6) 0.051(9) -0.008(6) 0.031(7) -0.005(5)
C124 0.066(8) 0.052(7) 0.056(10) 0.006(6) 0.035(7) 0.010(6)
C125 0.050(7) 0.057(7) 0.069(10) 0.014(7) 0.030(7) 0.000(6)
C126 0.046(7) 0.039(6) 0.060(9) 0.008(6) 0.026(7) 0.002(5)
C127 0.056(7) 0.020(5) 0.061(9) 0.006(5) 0.028(7) 0.001(5)
C128 0.112(12) 0.068(9) 0.096(13) -0.009(8) 0.067(11) 0.005(8)
C129 0.061(8) 0.049(7) 0.095(12) 0.004(7) 0.042(8) -0.007(6)
C151 0.057(7) 0.026(5) 0.044(9) -0.002(5) 0.019(7) -0.001(5)
C152 0.066(8) 0.023(5) 0.037(8) -0.002(5) 0.024(7) -0.004(5)
C153 0.051(7) 0.031(5) 0.027(8) 0.007(5) 0.015(6) 0.007(5)
C154 0.057(7) 0.027(6) 0.048(9) 0.002(5) 0.019(7) 0.008(5)
C155 0.079(9) 0.024(5) 0.068(10) 0.000(5) 0.038(8) -0.001(6)
C156 0.073(9) 0.029(6) 0.075(10) 0.001(6) 0.035(8) -0.003(6)
C157 0.075(8) 0.026(5) 0.066(10) 0.008(5) 0.040(8) 0.006(5)
C158 0.071(8) 0.038(6) 0.079(10) 0.006(6) 0.039(8) 0.016(6)
C159 0.090(10) 0.030(6) 0.198(19) 0.005(8) 0.084(12) -0.007(6)
B1 0.053(8) 0.018(5) 0.046(10) 0.002(5) 0.034(8) -0.001(5)
C61 0.040(6) 0.018(5) 0.031(7) 0.003(4) 0.018(6) 0.006(4)
C62 0.044(6) 0.027(6) 0.035(8) 0.000(5) 0.024(6) 0.003(4)
C63 0.039(6) 0.031(5) 0.052(9) 0.005(5) 0.021(7) -0.001(5)
C64 0.039(6) 0.047(6) 0.024(8) 0.001(5) 0.010(6) 0.006(5)
C65 0.049(7) 0.021(5) 0.040(8) -0.004(5) 0.012(6) 0.004(5)
C66 0.049(6) 0.021(5) 0.041(8) -0.001(5) 0.027(6) -0.001(4)
F62 0.057(4) 0.020(3) 0.050(4) -0.006(3) 0.033(3) -0.006(2)
F63 0.055(4) 0.049(3) 0.066(5) 0.002(3) 0.041(4) -0.008(3)
F64 0.068(4) 0.060(4) 0.053(5) -0.007(3) 0.043(4) 0.003(3)
F65 0.072(4) 0.038(3) 0.052(5) -0.015(3) 0.034(4) -0.002(3)
F66 0.062(4) 0.022(3) 0.058(5) -0.012(2) 0.037(4) -0.012(2)
C71 0.047(7) 0.020(5) 0.027(7) -0.002(4) 0.020(7) -0.003(4)
C72 0.056(8) 0.021(5) 0.028(8) -0.003(5) 0.023(7) -0.009(5)
C73 0.064(9) 0.029(6) 0.040(9) 0.006(6) 0.028(8) -0.005(5)
C74 0.093(11) 0.025(6) 0.045(9) 0.000(6) 0.036(9) -0.005(6)
C75 0.098(11) 0.026(6) 0.056(10) -0.004(6) 0.051(9) 0.009(6)
C76 0.058(8) 0.036(6) 0.035(8) -0.001(6) 0.023(7) 0.005(5)
F72 0.049(4) 0.030(3) 0.044(4) -0.003(3) 0.021(3) 0.000(3)
F73 0.070(5) 0.046(3) 0.048(5) -0.006(3) 0.020(4) -0.016(3)
F74 0.120(6) 0.031(3) 0.057(5) -0.022(3) 0.035(4) -0.014(4)
F75 0.119(6) 0.041(4) 0.074(6) -0.018(3) 0.043(5) 0.025(4)
F76 0.071(5) 0.042(3) 0.060(5) -0.006(3) 0.035(4) 0.017(3)
C81 0.045(7) 0.031(5) 0.045(9) -0.009(5) 0.027(7) -0.003(5)
C82 0.045(8) 0.037(6) 0.040(9) -0.006(6) 0.022(8) -0.001(5)
C83 0.056(9) 0.042(6) 0.037(9) 0.003(6) 0.024(8) 0.009(6)
C84 0.038(8) 0.072(9) 0.035(10) 0.002(7) 0.013(8) 0.013(6)
C85 0.044(8) 0.049(7) 0.052(10) -0.007(6) 0.025(8) -0.004(6)
C86 0.045(8) 0.039(6) 0.031(9) -0.009(5) 0.020(7) -0.001(5)
F82 0.062(4) 0.026(3) 0.055(5) 0.006(3) 0.031(4) 0.003(3)
F83 0.073(4) 0.051(4) 0.056(5) 0.018(3) 0.030(4) 0.017(3)
F84 0.056(5) 0.086(5) 0.050(6) 0.006(4) 0.014(5) 0.005(4)
F85 0.049(4) 0.079(5) 0.061(5) -0.008(4) 0.017(4) -0.019(4)
F86 0.054(4) 0.041(3) 0.052(5) 0.000(3) 0.027(3) -0.013(3)
C91 0.050(7) 0.026(5) 0.029(7) -0.010(5) 0.018(6) -0.010(5)
C92 0.052(7) 0.024(5) 0.039(9) 0.000(5) 0.020(7) -0.005(5)
C93 0.069(8) 0.025(6) 0.047(9) -0.003(5) 0.025(7) -0.004(5)
C94 0.082(9) 0.033(6) 0.049(10) 0.002(6) 0.020(8) -0.013(6)
C95 0.070(9) 0.061(8) 0.029(9) -0.009(6) 0.029(8) -0.032(7)
C96 0.057(7) 0.039(6) 0.048(9) -0.011(6) 0.030(7) -0.014(5)
F92 0.063(4) 0.028(3) 0.053(5) 0.003(3) 0.030(4) 0.007(3)
F93 0.103(5) 0.031(3) 0.060(5) 0.009(3) 0.028(4) 0.003(3)
F94 0.126(6) 0.055(4) 0.058(5) 0.016(4) 0.044(5) -0.027(4)
F95 0.093(6) 0.087(5) 0.060(6) -0.002(4) 0.054(5) -0.028(4)
F96 0.059(4) 0.057(4) 0.058(5) -0.004(3) 0.039(4) -0.003(3)
C331 0.17(3) 0.079(16) 0.054(14) 0.021(13) 0.04(2) 0.074(17)
C332 0.12(4) 0.11(3) 0.07(4) 0.05(3) 0.04(3) 0.06(3)
C333 0.15(3) 0.12(3) 0.12(3) 0.04(2) 0.01(3) 0.09(2)
C334 0.08(3) 0.11(3) 0.08(3) 0.05(2) 0.01(2) -0.01(2)
C335 0.10(4) 0.07(3) 0.17(7) 0.04(4) -0.01(4) 0.05(2)

loop_
_atom_type_symbol
_atom_type_description
_atom_type_scat_dispersion_real
_atom_type_scat_dispersion_imag
_atom_type_scat_source
C C 0.0048 0.0027 'International Tables Vol C Tables 4.2.6.8 and 6.1.1.4'
H H 0.0000 0.0000 'International Tables Vol C Tables 4.2.6.8 and 6.1.1.4'
B B 0.0014 0.0012 'International Tables Vol C Tables 4.2.6.8 and 6.1.1.4'
N N 0.0088 0.0056 'International Tables Vol C Tables 4.2.6.8 and 6.1.1.4'
O O 0.0153 0.0102 'International Tables Vol C Tables 4.2.6.8 and 6.1.1.4'
F F 0.0246 0.0172 'International Tables Vol C Tables 4.2.6.8 and 6.1.1.4'
W W -3.4133 10.0614 'International Tables Vol C Tables 4.2.6.8 and 6.1.1.4'

loop_
_geom_angle_atom_site_label_1
_geom_angle_atom_site_label_2
_geom_angle_atom_site_label_3
_geom_angle
_geom_angle_site_symmetry_1
_geom_angle_site_symmetry_3
_geom_angle_publ_flag
C6 W1 C7 77.9(6) . . y
C6 W1 C11 129.5(5) . . y
C7 W1 C11 84.1(5) . . y
C6 W1 C2 139.7(6) . . ?
C7 W1 C2 127.4(6) . . ?
C11 W1 C2 87.7(5) . . ?
C6 W1 C3 128.2(6) . . ?
C7 W1 C3 95.4(6) . . ?
C11 W1 C3 100.0(5) . . ?
C2 W1 C3 35.5(5) . . ?
C6 W1 C4 94.0(6) . . ?
C7 W1 C4 95.0(6) . . ?
C11 W1 C4 134.6(4) . . ?
C2 W1 C4 57.2(5) . . ?
C3 W1 C4 34.7(5) . . ?
C6 W1 C1 106.5(6) . . ?
C7 W1 C1 150.2(6) . . ?
C11 W1 C1 112.1(4) . . ?
C2 W1 C1 35.3(5) . . ?
C3 W1 C1 58.2(6) . . ?
C4 W1 C1 55.7(5) . . ?
C6 W1 C5 84.0(5) . . ?
C7 W1 C5 123.2(6) . . ?
C11 W1 C5 142.9(4) . . ?
C2 W1 C5 56.2(5) . . ?
C3 W1 C5 56.7(5) . . ?
C4 W1 C5 33.1(4) . . ?
C1 W1 C5 32.5(4) . . ?
C5 C1 C2 106.0(13) . . ?
C5 C1 W1 74.1(8) . . ?
C2 C1 W1 67.3(7) . . ?
C3 C2 C1 108.7(14) . . ?
C3 C2 W1 73.2(7) . . ?
C1 C2 W1 77.4(7) . . ?
C4 C3 C2 105.7(13) . . ?
C4 C3 W1 75.1(8) . . ?
C2 C3 W1 71.3(7) . . ?
C5 C4 C3 109.1(13) . . ?
C5 C4 W1 75.6(8) . . ?
C3 C4 W1 70.1(7) . . ?
C1 C5 C4 110.5(12) . . ?
C1 C5 W1 73.4(8) . . ?
C4 C5 W1 71.3(8) . . ?
O6 C6 W1 177.7(11) . . ?
O7 C7 W1 175.0(15) . . ?
N15 C11 N12 99.4(9) . . y
N15 C11 W1 146.6(8) . . y
N12 C11 W1 113.9(8) . . y
C13 N12 C11 117.3(9) . . ?
C13 N12 C121 130.5(9) . . ?
C11 N12 C121 112.2(10) . . ?
C14 C13 N12 102.8(11) . . ?
C13 C14 N15 109.0(11) . . ?
C11 N15 C14 111.6(8) . . ?
C11 N15 C151 122.5(9) . . ?
C14 N15 C151 125.9(9) . . ?
C126 C121 C122 124.6(9) . . ?
C126 C121 N12 116.9(9) . . ?
C122 C121 N12 118.0(9) . . ?
C123 C122 C121 117.3(9) . . ?
C123 C122 C127 117.6(9) . . ?
C121 C122 C127 124.1(9) . . ?
C122 C123 C124 120.5(10) . . ?
C123 C124 C125 118.1(10) . . ?
C123 C124 C128 120.2(11) . . ?
C125 C124 C128 121.7(11) . . ?
C126 C125 C124 123.8(10) . . ?
C125 C126 C121 115.6(10) . . ?
C125 C126 C129 122.4(10) . . ?
C121 C126 C129 122.0(10) . . ?
C152 C151 C156 121.5(10) . . ?
C152 C151 N15 119.6(8) . . ?
C156 C151 N15 118.9(9) . . ?
C151 C152 C153 118.4(9) . . ?
C151 C152 C157 120.6(10) . . ?
C153 C152 C157 120.8(9) . . ?
C154 C153 C152 122.2(9) . . ?
C155 C154 C153 117.9(9) . . ?
C155 C154 C158 120.5(9) . . ?
C153 C154 C158 121.5(10) . . ?
C154 C155 C156 122.3(9) . . ?
C155 C156 C151 117.6(10) . . ?
C155 C156 C159 121.3(10) . . ?
C151 C156 C159 121.1(10) . . ?
C61 B1 C91 111.8(7) . . ?
C61 B1 C71 112.7(8) . . ?
C91 B1 C71 99.3(8) . . ?
C61 B1 C81 99.4(9) . . ?
C91 B1 C81 116.7(8) . . ?
C71 B1 C81 117.5(8) . . ?
C66 C61 C62 114.8(8) . . ?
C66 C61 B1 119.0(8) . . ?
C62 C61 B1 125.2(8) . . ?
C63 C62 F62 115.5(8) . . ?
C63 C62 C61 121.3(9) . . ?
F62 C62 C61 123.2(8) . . ?
C62 C63 F63 118.3(9) . . ?
C62 C63 C64 121.6(9) . . ?
F63 C63 C64 120.1(9) . . ?
F64 C64 C65 119.8(9) . . ?
F64 C64 C63 121.1(9) . . ?
C65 C64 C63 119.1(9) . . ?
C66 C65 F65 121.9(9) . . ?
C66 C65 C64 117.4(9) . . ?
F65 C65 C64 120.7(9) . . ?
C65 C66 F66 113.5(8) . . ?
C65 C66 C61 125.6(9) . . ?
F66 C66 C61 120.9(8) . . ?
C76 C71 C72 114.6(9) . . ?
C76 C71 B1 123.2(10) . . ?
C72 C71 B1 122.0(8) . . ?
F72 C72 C71 120.6(8) . . ?
F72 C72 C73 112.0(9) . . ?
C71 C72 C73 127.4(9) . . ?
C74 C73 F73 119.9(10) . . ?
C74 C73 C72 116.2(11) . . ?
F73 C73 C72 123.9(9) . . ?
C73 C74 F74 117.5(12) . . ?
C73 C74 C75 119.4(11) . . ?
F74 C74 C75 123.0(10) . . ?
F75 C75 C74 120.3(10) . . ?
F75 C75 C76 117.0(12) . . ?
C74 C75 C76 122.7(9) . . ?
F76 C76 C71 121.1(9) . . ?
F76 C76 C75 119.2(9) . . ?
C71 C76 C75 119.7(11) . . ?
C82 C81 C86 109.1(10) . . ?
C82 C81 B1 121.2(9) . . ?
C86 C81 B1 129.0(9) . . ?
F82 C82 C81 115.0(10) . . ?
F82 C82 C83 117.9(9) . . ?
C81 C82 C83 127.1(9) . . ?
F83 C83 C84 117.4(11) . . ?
F83 C83 C82 121.8(10) . . ?
C84 C83 C82 120.8(10) . . ?
C85 C84 C83 115.7(12) . . ?
C85 C84 F84 121.8(11) . . ?
C83 C84 F84 122.4(11) . . ?
F85 C85 C84 116.1(12) . . ?
F85 C85 C86 122.6(10) . . ?
C84 C85 C86 121.3(10) . . ?
F86 C86 C81 117.8(10) . . ?
F86 C86 C85 116.2(9) . . ?
C81 C86 C85 125.9(10) . . ?
C96 C91 C92 112.4(10) . . ?
C96 C91 B1 118.2(9) . . ?
C92 C91 B1 129.2(9) . . ?
F92 C92 C93 113.6(9) . . ?
F92 C92 C91 121.4(9) . . ?
C93 C92 C91 125.0(10) . . ?
C94 C93 F93 119.4(10) . . ?
C94 C93 C92 119.3(11) . . ?
F93 C93 C92 121.3(10) . . ?
C93 C94 F94 119.9(12) . . ?
C93 C94 C95 119.4(11) . . ?
F94 C94 C95 120.7(12) . . ?
F95 C95 C96 117.5(11) . . ?
F95 C95 C94 122.0(11) . . ?
C96 C95 C94 120.6(11) . . ?
C91 C96 C95 123.3(11) . . ?
C91 C96 F96 117.5(9) . . ?
C95 C96 F96 119.2(9) . . ?
C332 C331 C335 171(5) . . ?
C332 C331 C333 139(3) . . ?
C335 C331 C333 50(4) . . ?
C332 C331 C333 47(3) . 3_566 ?
C335 C331 C333 141(4) . 3_566 ?
C333 C331 C333 91(2) . 3_566 ?
C331 C332 C333 91(4) . 3_566 ?
C331 C332 C334 128(5) . . ?
C333 C332 C334 37(4) 3_566 . ?
C334 C333 C332 98(7) 3_566 3_566 ?
C334 C333 C335 88(8) 3_566 . ?
C332 C333 C335 172(4) 3_566 . ?
C334 C333 C331 131(7) 3_566 . ?
C332 C333 C331 130(4) 3_566 . ?
C335 C333 C331 44(3) . . ?
C334 C333 C331 140(7) 3_566 3_566 ?
C332 C333 C331 42(2) 3_566 3_566 ?
C335 C333 C331 132(4) . 3_566 ?
C331 C333 C331 89(2) . 3_566 ?
C333 C334 C335 51(4) 3_566 3_566 ?
C333 C334 C332 44(4) 3_566 . ?
C335 C334 C332 95(3) 3_566 . ?
C331 C335 C333 86(5) . . ?
C331 C335 C334 127(7) . 3_566 ?
C333 C335 C334 41(4) . 3_566 ?

loop_
_geom_bond_atom_site_label_1
_geom_bond_atom_site_label_2
_geom_bond_distance
_geom_bond_site_symmetry_2
_geom_bond_publ_flag
W1 C6 1.928(15) . y
W1 C7 1.934(19) . y
W1 C11 2.188(12) . y
W1 C2 2.303(12) . ?
W1 C3 2.327(12) . ?
W1 C4 2.392(14) . ?
W1 C1 2.437(13) . ?
W1 C5 2.445(15) . ?
C1 C5 1.365(18) . ?
C1 C2 1.44(2) . ?
C2 C3 1.41(2) . ?
C3 C4 1.41(2) . ?
C4 C5 1.378(18) . ?
C6 O6 1.150(15) . y
C7 O7 1.180(18) . y
C11 N15 1.393(13) . ?
C11 N12 1.394(14) . ?
N12 C13 1.374(16) . ?
N12 C121 1.432(14) . ?
C13 C14 1.362(15) . ?
C14 N15 1.409(15) . ?
N15 C151 1.466(13) . ?
C121 C126 1.389(14) . ?
C121 C122 1.428(14) . ?
C122 C123 1.377(14) . ?
C122 C127 1.485(13) . ?
C123 C124 1.398(15) . ?
C124 C125 1.441(17) . ?
C124 C128 1.467(17) . ?
C125 C126 1.341(16) . ?
C126 C129 1.532(16) . ?
C151 C152 1.353(14) . ?
C151 C156 1.422(15) . ?
C152 C153 1.411(14) . ?
C152 C157 1.530(14) . ?
C153 C154 1.380(14) . ?
C154 C155 1.376(15) . ?
C154 C158 1.526(14) . ?
C155 C156 1.394(16) . ?
C156 C159 1.524(16) . ?
B1 C61 1.609(14) . ?
B1 C91 1.677(15) . ?
B1 C71 1.710(16) . ?
B1 C81 1.727(18) . ?
C61 C66 1.386(13) . ?
C61 C62 1.390(13) . ?
C62 C63 1.343(14) . ?
C62 F62 1.360(11) . ?
C63 F63 1.359(11) . ?
C63 C64 1.390(15) . ?
C64 F64 1.305(11) . ?
C64 C65 1.374(14) . ?
C65 C66 1.353(14) . ?
C65 F65 1.358(11) . ?
C66 F66 1.358(10) . ?
C71 C76 1.398(13) . ?
C71 C72 1.419(15) . ?
C72 F72 1.358(11) . ?
C72 C73 1.425(15) . ?
C73 C74 1.371(15) . ?
C73 F73 1.415(13) . ?
C74 F74 1.377(14) . ?
C74 C75 1.420(18) . ?
C75 F75 1.338(12) . ?
C75 C76 1.435(16) . ?
C76 F76 1.391(13) . ?
C81 C82 1.398(15) . ?
C81 C86 1.430(14) . ?
C82 F82 1.383(11) . ?
C82 C83 1.425(16) . ?
C83 F83 1.354(12) . ?
C83 C84 1.407(16) . ?
C84 C85 1.378(17) . ?
C84 F84 1.418(14) . ?
C85 F85 1.375(12) . ?
C85 C86 1.434(16) . ?
C86 F86 1.364(12) . ?
C91 C96 1.360(14) . ?
C91 C92 1.409(14) . ?
C92 F92 1.319(12) . ?
C92 C93 1.389(15) . ?
C93 C94 1.298(16) . ?
C93 F93 1.378(12) . ?
C94 F94 1.368(13) . ?
C94 C95 1.386(17) . ?
C95 F95 1.334(13) . ?
C95 C96 1.381(16) . ?
C96 F96 1.384(12) . ?
C331 C332 1.17(5) . ?
C331 C335 1.18(5) . ?
C331 C333 1.71(4) . ?
C331 C333 1.76(4) 3_566 ?
C332 C333 1.29(5) 3_566 ?
C332 C334 1.83(11) . ?
C333 C334 1.12(4) 3_566 ?
C333 C332 1.29(5) 3_566 ?
C333 C335 1.32(7) . ?
C333 C331 1.76(4) 3_566 ?
C334 C333 1.12(4) 3_566 ?
C334 C335 1.70(13) 3_566 ?
C335 C334 1.70(13) 3_566 ?
